data_4317597
loop_
_publ_author_name
'Timothy J. Boyle'
'Cecilia A. Zechmann'
'Todd M. Alam'
'Mark A. Rodriguez'
'Cybele A. Hijar'
'Brian L. Scott'

_publ_section_title
;
 From Clusters to Ionic Complexes: Structurally Characterized Thallium
 Titanium Double Alkoxides
;
_journal_name_full 'Inorganic Chemistry'
_journal_page_first 946
_journal_page_last 957
_journal_paper_doi 10.1021/ic0110833
_journal_volume 41
_journal_year 2002
_chemical_formula_sum 'C39 H65 O9 Ti2 Tl'
_chemical_formula_weight 978.08
_chemical_name_common TlTi2(ONep)7(OEt)2
_chemical_name_systematic
;
   ?
;
_space_group_IT_number 14
_symmetry_cell_setting monoclinic
_symmetry_space_group_name_Hall '-P 2ybc'
_symmetry_space_group_name_H-M 'P 1 21/c 1'
_atom_sites_solution_hydrogens geom
_atom_sites_solution_primary direct
_atom_sites_solution_secondary difmap
_audit_creation_method SHELXL-97
_cell_angle_alpha 90.00
_cell_angle_beta 104.198(2)
_cell_angle_gamma 90.00
_cell_formula_units_Z 4
_cell_length_a 13.3170(10)
_cell_length_b 18.4303(14)
_cell_length_c 20.5757(16)
_cell_measurement_temperature 168(2)
_cell_volume 4895.8(6)
_computing_cell_refinement 'Bruker SMART'
_computing_data_collection 'Bruker SMART'
_computing_data_reduction 'Bruker SHELXTL'
_computing_molecular_graphics 'Bruker SHELXTL'
_computing_publication_material 'Bruker SHELXTL'
_computing_structure_refinement 'SHELXL-97 (Sheldrick, 1997)'
_computing_structure_solution 'SHELXS-97 (Sheldrick, 1990)'
_diffrn_ambient_temperature 168(2)
_diffrn_measured_fraction_theta_full 0.938
_diffrn_measured_fraction_theta_max 0.938
_diffrn_measurement_device_type 'CCD area detector'
_diffrn_measurement_method 'phi and omega scans'
_diffrn_radiation_monochromator graphite
_diffrn_radiation_source 'fine-focus sealed tube'
_diffrn_radiation_type MoK\a
_diffrn_radiation_wavelength 0.71073
_diffrn_reflns_av_R_equivalents 0.0666
_diffrn_reflns_av_sigmaI/netI 0.1295
_diffrn_reflns_limit_h_max 11
_diffrn_reflns_limit_h_min -17
_diffrn_reflns_limit_k_max 23
_diffrn_reflns_limit_k_min -23
_diffrn_reflns_limit_l_max 24
_diffrn_reflns_limit_l_min -26
_diffrn_reflns_number 30712
_diffrn_reflns_theta_full 28.30
_diffrn_reflns_theta_max 28.30
_diffrn_reflns_theta_min 1.50
_exptl_absorpt_coefficient_mu 3.644
_exptl_absorpt_correction_type empirical
_exptl_absorpt_process_details 'SADABS (Sheldrick, 1996)'
_exptl_crystal_colour colorless
_exptl_crystal_density_diffrn 1.327
_exptl_crystal_density_method 'not measured'
_exptl_crystal_description plate
_exptl_crystal_F_000 1984
_exptl_crystal_size_max 0.4
_exptl_crystal_size_mid 0.3
_exptl_crystal_size_min 0.2
_refine_diff_density_max 1.047
_refine_diff_density_min -1.347
_refine_diff_density_rms 0.149
_refine_ls_extinction_method none
_refine_ls_goodness_of_fit_ref 0.966
_refine_ls_hydrogen_treatment mixed
_refine_ls_matrix_type full
_refine_ls_number_parameters 324
_refine_ls_number_reflns 11422
_refine_ls_number_restraints 72
_refine_ls_restrained_S_all 0.965
_refine_ls_R_factor_all 0.1773
_refine_ls_R_factor_gt 0.0753
_refine_ls_shift/su_max 0.568
_refine_ls_shift/su_mean 0.058
_refine_ls_structure_factor_coef Fsqd
_refine_ls_weighting_details 'calc w=1/[\s^2^(Fo^2^)+(0.1317P)^2^+0.0000P] where P=(Fo^2^+2Fc^2^)/3'
_refine_ls_weighting_scheme calc
_refine_ls_wR_factor_gt 0.2145
_refine_ls_wR_factor_ref 0.2585
_reflns_number_gt 4751
_reflns_number_total 11422
_reflns_threshold_expression >2sigma(I)
_cod_data_source_file ic0110833_4.cif
_cod_data_source_block tjb039s
_cod_depositor_comments
;
The following automatic conversions were performed:

'_symmetry_cell_setting' value 'Monoclinic' changed to 'monoclinic'
according to the built-in table from CIF Core dictionary named
'cif_core.dic' version 2.4.1 from 2010-06-29.

Automatic conversion script
Id: cif_fix_values 1646 2011-03-28 12:23:43Z adriana 
;
_cod_database_code 4317597

loop_
_symmetry_equiv_pos_as_xyz
'x, y, z'
'-x, y+1/2, -z+1/2'
'-x, -y, -z'
'x, -y-1/2, z-1/2'

loop_
_atom_site_label
_atom_site_type_symbol
_atom_site_fract_x
_atom_site_fract_y
_atom_site_fract_z
_atom_site_U_iso_or_equiv
_atom_site_adp_type
_atom_site_occupancy
_atom_site_symmetry_multiplicity
_atom_site_calc_flag
_atom_site_refinement_flags
_atom_site_disorder_assembly
_atom_site_disorder_group
Ti1 Ti 0.03803(12) 0.74814(8) 0.14965(7) 0.0376(4) Uani 1 1 d . . .
Ti2 Ti 0.27222(12) 0.76423(8) 0.19030(7) 0.0382(4) Uani 1 1 d . . .
Tl1 Tl 0.18014(4) 0.59161(2) 0.14175(3) 0.0699(2) Uani 0.90 1 d P . .
Tl1" Tl 0.1533(7) 0.8124(6) 0.3124(4) 0.070(2) Uani 0.05 1 d P . .
Tl1' Tl 0.1442(5) 0.8764(4) 0.0568(4) 0.0443(16) Uani 0.05 1 d P . .
O1 O 0.1601(4) 0.6992(3) 0.2210(3) 0.0440(14) Uani 1 1 d . . .
O2 O 0.1637(5) 0.7246(3) 0.1068(3) 0.0513(16) Uani 1 1 d . . .
O3 O 0.1449(4) 0.8287(3) 0.1854(3) 0.0446(15) Uani 1 1 d . . .
O4 O -0.0125(5) 0.6559(4) 0.1190(3) 0.0624(18) Uani 1 1 d D . .
O5 O 0.3460(5) 0.6781(4) 0.1848(4) 0.0649(19) Uani 1 1 d . . .
O6 O -0.0411(5) 0.7652(4) 0.2081(3) 0.0595(18) Uani 1 1 d D . .
O7 O -0.0308(5) 0.8017(4) 0.0808(3) 0.0587(17) Uani 1 1 d . . .
O8 O 0.3419(5) 0.7909(4) 0.2725(3) 0.0566(17) Uani 1 1 d . . .
O9 O 0.3320(5) 0.8259(4) 0.1409(3) 0.0587(18) Uani 1 1 d . . .
C1 C 0.1620(8) 0.6980(6) 0.2913(5) 0.061(3) Uiso 1 1 d . . .
C2 C 0.1452(9) 0.6217(6) 0.3191(6) 0.070(3) Uiso 1 1 d . . .
C3 C 0.0493(11) 0.5886(7) 0.2833(8) 0.096(4) Uiso 1 1 d . . .
C4 C 0.1389(11) 0.6370(8) 0.3942(7) 0.098(4) Uiso 1 1 d . . .
C5 C 0.2443(12) 0.5786(8) 0.3210(8) 0.101(5) Uiso 1 1 d . . .
C6 C 0.1677(10) 0.7391(7) 0.0374(7) 0.090(4) Uiso 1 1 d D . .
C7 C 0.2327(14) 0.6957(10) 0.0108(10) 0.051(5) Uiso 0.50 1 d PD . .
C8 C 0.1300(9) 0.9017(6) 0.1653(6) 0.074(3) Uiso 1 1 d . . .
C9 C 0.1811(10) 0.9538(7) 0.2199(7) 0.083(4) Uiso 1 1 d . . .
C10 C -0.1211(11) 0.6319(9) 0.1145(9) 0.051(5) Uiso 0.50 1 d PD . .
C11 C -0.1521(8) 0.5735(6) 0.0622(5) 0.065(3) Uiso 1 1 d D . .
C12 C -0.0822(13) 0.5046(10) 0.0890(9) 0.127(6) Uiso 1 1 d . . .
C13 C -0.2589(15) 0.5415(14) 0.0626(14) 0.084(7) Uiso 0.50 1 d PD . .
C14 C -0.149(2) 0.6008(15) -0.0072(10) 0.090(8) Uiso 0.50 1 d PD . .
C15 C 0.4457(14) 0.6614(10) 0.2197(9) 0.126(6) Uiso 1 1 d . . .
C16 C 0.5039(11) 0.6082(8) 0.1873(7) 0.092(4) Uiso 1 1 d D . .
C17 C 0.597(3) 0.574(3) 0.233(2) 0.16(2) Uiso 0.50 1 d PD . .
C18 C 0.536(3) 0.6698(17) 0.1461(18) 0.145(13) Uiso 0.50 1 d PD . .
C19 C 0.456(3) 0.5620(19) 0.1282(16) 0.123(12) Uiso 0.50 1 d PD . .
C20 C -0.1454(14) 0.7921(14) 0.2094(10) 0.090(8) Uiso 0.50 1 d PD . .
C21 C -0.1428(8) 0.8241(6) 0.2759(5) 0.065(3) Uiso 1 1 d D . .
C22 C -0.135(2) 0.7631(11) 0.3254(11) 0.079(7) Uiso 0.50 1 d PD . .
C23 C -0.062(3) 0.882(2) 0.295(2) 0.176(17) Uiso 0.50 1 d PD . .
C24 C -0.214(2) 0.8847(15) 0.2814(15) 0.204(10) Uiso 1 1 d . . .
C25 C -0.0529(13) 0.8304(9) 0.0124(9) 0.127(6) Uiso 1 1 d . . .
C26 C -0.1512(9) 0.8753(6) -0.0032(6) 0.068(3) Uiso 1 1 d . . .
C27 C -0.1539(13) 0.9356(9) 0.0441(9) 0.121(5) Uiso 1 1 d . . .
C28 C -0.2390(18) 0.8271(13) -0.0044(12) 0.188(9) Uiso 1 1 d . . .
C29 C -0.1572(18) 0.9083(11) -0.0680(14) 0.175(9) Uiso 1 1 d . . .
C30 C 0.3607(10) 0.8365(8) 0.3305(7) 0.096(4) Uiso 1 1 d . . .
C31 C 0.4569(10) 0.8190(7) 0.3821(7) 0.083(4) Uiso 1 1 d . . .
C32 C 0.4497(13) 0.7360(9) 0.4064(9) 0.121(5) Uiso 1 1 d . . .
C33 C 0.5538(13) 0.8249(9) 0.3541(9) 0.131(6) Uiso 1 1 d . . .
C34 C 0.4679(15) 0.8682(12) 0.4392(11) 0.155(7) Uiso 1 1 d . . .
C35 C 0.4050(13) 0.8795(10) 0.1536(9) 0.117(5) Uiso 1 1 d . . .
C36 C 0.4526(9) 0.8986(6) 0.0981(6) 0.062(3) Uiso 1 1 d . . .
C37 C 0.5060(19) 0.8366(15) 0.0834(13) 0.201(10) Uiso 1 1 d . . .
C38 C 0.380(2) 0.9149(12) 0.0385(14) 0.191(10) Uiso 1 1 d . . .
C39 C 0.525(2) 0.9480(16) 0.1182(14) 0.215(11) Uiso 1 1 d . . .
C7' C 0.141(2) 0.6873(15) -0.0124(14) 0.110(10) Uiso 0.50 1 d PD . .
C10' C -0.076(2) 0.6313(16) 0.0514(10) 0.133(12) Uiso 0.50 1 d PD . .
C13' C -0.247(3) 0.593(3) 0.088(3) 0.22(2) Uiso 0.50 1 d PD . .
C14' C -0.204(3) 0.562(3) -0.0116(12) 0.170(17) Uiso 0.50 1 d PD . .
C17' C 0.474(3) 0.604(2) 0.1119(11) 0.123(12) Uiso 0.50 1 d PD . .
C18' C 0.458(3) 0.5397(16) 0.209(2) 0.157(15) Uiso 0.50 1 d PD . .
C19' C 0.6155(18) 0.606(2) 0.2274(18) 0.110(12) Uiso 0.50 1 d PD . .
C20' C -0.075(2) 0.8353(10) 0.2301(13) 0.104(9) Uiso 0.50 1 d PD . .
C22' C -0.243(3) 0.820(4) 0.225(3) 0.32(4) Uiso 0.50 1 d PD . .
C23' C -0.068(2) 0.8021(19) 0.3402(12) 0.124(11) Uiso 0.50 1 d PD . .

loop_
_atom_site_aniso_label
_atom_site_aniso_U_11
_atom_site_aniso_U_22
_atom_site_aniso_U_33
_atom_site_aniso_U_23
_atom_site_aniso_U_13
_atom_site_aniso_U_12
Ti1 0.0440(10) 0.0370(8) 0.0306(8) -0.0014(6) 0.0070(7) -0.0023(7)
Ti2 0.0442(10) 0.0360(8) 0.0362(9) 0.0045(6) 0.0131(7) 0.0000(7)
Tl1 0.0998(5) 0.0444(3) 0.0706(4) -0.0049(2) 0.0308(3) 0.0022(2)
Tl1" 0.073(6) 0.101(7) 0.037(4) -0.005(4) 0.012(4) 0.005(5)
Tl1' 0.047(4) 0.043(4) 0.044(4) 0.014(3) 0.014(3) 0.003(3)
O1 0.052(4) 0.048(3) 0.034(3) 0.005(3) 0.014(3) 0.000(3)
O2 0.070(5) 0.050(4) 0.038(4) 0.002(3) 0.021(3) 0.003(3)
O3 0.056(4) 0.036(3) 0.041(4) 0.005(3) 0.009(3) 0.002(3)
O4 0.072(5) 0.062(4) 0.054(4) -0.013(3) 0.016(3) -0.026(4)
O5 0.057(5) 0.067(5) 0.072(5) 0.007(4) 0.019(4) 0.010(4)
O6 0.056(4) 0.068(5) 0.057(4) -0.004(3) 0.019(3) 0.001(3)
O7 0.062(5) 0.065(4) 0.044(4) 0.005(3) 0.003(3) -0.001(3)
O8 0.053(4) 0.063(4) 0.049(4) 0.002(3) 0.003(3) -0.006(3)
O9 0.058(4) 0.065(4) 0.058(4) 0.007(3) 0.023(3) -0.018(3)

loop_
_atom_type_symbol
_atom_type_description
_atom_type_scat_dispersion_real
_atom_type_scat_dispersion_imag
_atom_type_scat_source
C C 0.0033 0.0016 'International Tables Vol C Tables 4.2.6.8 and 6.1.1.4'
H H 0.0000 0.0000 'International Tables Vol C Tables 4.2.6.8 and 6.1.1.4'
O O 0.0106 0.0060 'International Tables Vol C Tables 4.2.6.8 and 6.1.1.4'
Ti Ti 0.2776 0.4457 'International Tables Vol C Tables 4.2.6.8 and 6.1.1.4'
Tl Tl -2.8358 9.6688 'International Tables Vol C Tables 4.2.6.8 and 6.1.1.4'

loop_
_geom_angle_atom_site_label_1
_geom_angle_atom_site_label_2
_geom_angle_atom_site_label_3
_geom_angle
_geom_angle_site_symmetry_1
_geom_angle_site_symmetry_3
_geom_angle_publ_flag
O7 Ti1 O6 99.3(3) . . ?
O7 Ti1 O4 99.4(3) . . ?
O6 Ti1 O4 99.3(3) . . ?
O7 Ti1 O3 93.4(3) . . ?
O6 Ti1 O3 95.8(3) . . ?
O4 Ti1 O3 158.3(3) . . ?
O7 Ti1 O1 161.4(3) . . ?
O6 Ti1 O1 95.0(3) . . ?
O4 Ti1 O1 89.9(3) . . ?
O3 Ti1 O1 73.3(2) . . ?
O7 Ti1 O2 95.0(3) . . ?
O6 Ti1 O2 163.7(3) . . ?
O4 Ti1 O2 86.0(3) . . ?
O3 Ti1 O2 75.5(2) . . ?
O1 Ti1 O2 69.4(2) . . ?
O7 Ti1 Tl1" 125.9(3) . . ?
O6 Ti1 Tl1" 60.0(3) . . ?
O4 Ti1 Tl1" 131.2(3) . . ?
O3 Ti1 Tl1" 47.1(2) . . ?
O1 Ti1 Tl1" 53.2(2) . . ?
O2 Ti1 Tl1" 105.0(2) . . ?
O7 Ti1 Tl1' 53.0(2) . . ?
O6 Ti1 Tl1' 128.1(3) . . ?
O4 Ti1 Tl1' 125.4(2) . . ?
O3 Ti1 Tl1' 51.7(2) . . ?
O1 Ti1 Tl1' 108.6(2) . . ?
O2 Ti1 Tl1' 56.8(2) . . ?
Tl1" Ti1 Tl1' 98.6(2) . . ?
O8 Ti2 O9 99.1(3) . . ?
O8 Ti2 O5 97.6(3) . . ?
O9 Ti2 O5 100.7(3) . . ?
O8 Ti2 O3 96.8(3) . . ?
O9 Ti2 O3 94.5(3) . . ?
O5 Ti2 O3 157.1(3) . . ?
O8 Ti2 O2 165.8(3) . . ?
O9 Ti2 O2 93.9(3) . . ?
O5 Ti2 O2 85.5(3) . . ?
O3 Ti2 O2 76.4(2) . . ?
O8 Ti2 O1 96.5(3) . . ?
O9 Ti2 O1 161.1(3) . . ?
O5 Ti2 O1 87.6(3) . . ?
O3 Ti2 O1 73.1(2) . . ?
O2 Ti2 O1 69.6(2) . . ?
O8 Ti2 Tl1" 57.1(3) . . ?
O9 Ti2 Tl1" 126.3(3) . . ?
O5 Ti2 Tl1" 127.5(3) . . ?
O3 Ti2 Tl1" 50.0(2) . . ?
O2 Ti2 Tl1" 110.2(2) . . ?
O1 Ti2 Tl1" 55.9(2) . . ?
O8 Ti2 Tl1' 128.0(3) . . ?
O9 Ti2 Tl1' 52.9(2) . . ?
O5 Ti2 Tl1' 127.3(3) . . ?
O3 Ti2 Tl1' 52.1(2) . . ?
O2 Ti2 Tl1' 57.2(2) . . ?
O1 Ti2 Tl1' 108.7(2) . . ?
Tl1" Ti2 Tl1' 101.5(2) . . ?
O2 Tl1 O1 55.45(18) . . ?
O2 Tl1 O5 62.0(2) . . ?
O1 Tl1 O5 63.13(19) . . ?
O2 Tl1 O4 61.77(19) . . ?
O1 Tl1 O4 63.15(18) . . ?
O5 Tl1 O4 117.08(19) . . ?
C1 Tl1" O3 84.4(4) . . ?
C1 Tl1" C30 94.8(5) . . ?
O3 Tl1" C30 84.9(4) . . ?
C1 Tl1" Ti2 62.6(3) . . ?
O3 Tl1" Ti2 37.08(17) . . ?
C30 Tl1" Ti2 60.3(3) . . ?
C1 Tl1" Ti1 60.9(3) . . ?
O3 Tl1" Ti1 35.45(17) . . ?
C30 Tl1" Ti1 112.0(4) . . ?
Ti2 Tl1" Ti1 51.99(12) . . ?
C8 Tl1' C6 112.6(5) . . ?
C8 Tl1' C25 95.0(5) . . ?
C6 Tl1' C25 77.6(5) . . ?
C8 Tl1' O3 30.3(3) . . ?
C6 Tl1' O3 82.3(4) . . ?
C25 Tl1' O3 90.0(4) . . ?
C8 Tl1' Ti2 60.6(3) . . ?
C6 Tl1' Ti2 59.6(3) . . ?
C25 Tl1' Ti2 108.9(4) . . ?
O3 Tl1' Ti2 35.58(14) . . ?
C8 Tl1' Ti1 58.7(3) . . ?
C6 Tl1' Ti1 60.8(3) . . ?
C25 Tl1' Ti1 59.3(4) . . ?
O3 Tl1' Ti1 35.57(14) . . ?
Ti2 Tl1' Ti1 50.92(10) . . ?
C1 O1 Ti1 121.8(5) . . ?
C1 O1 Ti2 117.8(5) . . ?
Ti1 O1 Ti2 91.7(2) . . ?
C1 O1 Tl1 129.3(5) . . ?
Ti1 O1 Tl1 94.0(2) . . ?
Ti2 O1 Tl1 93.19(19) . . ?
C6 O2 Ti2 123.7(6) . . ?
C6 O2 Ti1 126.1(6) . . ?
Ti2 O2 Ti1 92.6(2) . . ?
C6 O2 Tl1 115.3(6) . . ?
Ti2 O2 Tl1 96.3(2) . . ?
Ti1 O2 Tl1 95.8(2) . . ?
C8 O3 Ti2 128.6(6) . . ?
C8 O3 Ti1 123.2(6) . . ?
Ti2 O3 Ti1 95.2(2) . . ?
C8 O3 Tl1" 111.9(6) . . ?
Ti2 O3 Tl1" 93.0(3) . . ?
Ti1 O3 Tl1" 97.5(3) . . ?
C8 O3 Tl1' 56.8(6) . . ?
Ti2 O3 Tl1' 92.3(3) . . ?
Ti1 O3 Tl1' 92.7(3) . . ?
Tl1" O3 Tl1' 168.1(4) . . ?
C10 O4 C10' 62.5(12) . . ?
C10 O4 Ti1 123.5(7) . . ?
C10' O4 Ti1 130.9(12) . . ?
C10 O4 Tl1 136.8(8) . . ?
C10' O4 Tl1 108.2(14) . . ?
Ti1 O4 Tl1 95.2(3) . . ?
C15 O5 Ti2 127.2(9) . . ?
C15 O5 Tl1 130.3(9) . . ?
Ti2 O5 Tl1 96.9(3) . . ?
C20' O6 C20 48.8(13) . . ?
C20' O6 Ti1 128.9(8) . . ?
C20 O6 Ti1 140.4(9) . . ?
C25 O7 Ti1 154.9(8) . . ?
C30 O8 Ti2 153.5(7) . . ?
C35 O9 Ti2 136.8(9) . . ?
O1 C1 C2 114.5(8) . . ?
O1 C1 Tl1" 101.4(6) . . ?
C2 C1 Tl1" 142.1(8) . . ?
C3 C2 C1 112.6(10) . . ?
C3 C2 C5 116.3(11) . . ?
C1 C2 C5 106.2(10) . . ?
C3 C2 C4 108.6(11) . . ?
C1 C2 C4 104.0(9) . . ?
C5 C2 C4 108.5(11) . . ?
C7' C6 C7 51.8(14) . . ?
C7' C6 O2 122.1(17) . . ?
C7 C6 O2 117.1(13) . . ?
C7' C6 Tl1' 140.3(16) . . ?
C7 C6 Tl1' 137.3(11) . . ?
O2 C6 Tl1' 89.6(7) . . ?
O3 C8 C9 112.6(10) . . ?
O3 C8 Tl1' 92.9(7) . . ?
C9 C8 Tl1' 135.5(9) . . ?
O4 C10 C11 110.4(11) . . ?
C10 C11 C13' 72(2) . . ?
C10 C11 C14' 142(2) . . ?
C13' C11 C14' 100(3) . . ?
C10 C11 C10' 61.9(12) . . ?
C13' C11 C10' 121(3) . . ?
C14' C11 C10' 96(2) . . ?
C10 C11 C14 111.6(15) . . ?
C13' C11 C14 117(3) . . ?
C14' C11 C14 38.5(18) . . ?
C10' C11 C14 57.4(13) . . ?
C10 C11 C13 111.2(13) . . ?
C13' C11 C13 41(2) . . ?
C14' C11 C13 76(2) . . ?
C10' C11 C13 156.4(19) . . ?
C14 C11 C13 111.6(16) . . ?
C10 C11 C12 106.7(11) . . ?
C13' C11 C12 122(2) . . ?
C14' C11 C12 109(2) . . ?
C10' C11 C12 104.7(16) . . ?
C14 C11 C12 116.2(14) . . ?
C13 C11 C12 98.9(13) . . ?
O5 C15 C16 116.6(14) . . ?
C15 C16 C19 124.7(19) . . ?
C15 C16 C17 115(2) . . ?
C19 C16 C17 113(3) . . ?
C15 C16 C17' 117.4(19) . . ?
C19 C16 C17' 34.8(17) . . ?
C17 C16 C17' 127(3) . . ?
C15 C16 C19' 108.8(19) . . ?
C19 C16 C19' 126(2) . . ?
C17 C16 C19' 25(2) . . ?
C17' C16 C19' 122(2) . . ?
C15 C16 C18' 97(2) . . ?
C19 C16 C18' 69(2) . . ?
C17 C16 C18' 78(2) . . ?
C17' C16 C18' 104(2) . . ?
C19' C16 C18' 103(2) . . ?
C15 C16 C18 90.3(17) . . ?
C19 C16 C18 95(2) . . ?
C17 C16 C18 111(3) . . ?
C17' C16 C18 60.6(19) . . ?
C19' C16 C18 88(2) . . ?
C18' C16 C18 165(2) . . ?
O6 C20 C21 109.8(13) . . ?
C24 C21 C20' 116.5(15) . . ?
C24 C21 C20 119.9(16) . . ?
C20' C21 C20 48.9(13) . . ?
C24 C21 C23 83(2) . . ?
C20' C21 C23 63(2) . . ?
C20 C21 C23 112(2) . . ?
C24 C21 C22' 67(3) . . ?
C20' C21 C22' 98(3) . . ?
C20 C21 C22' 61(3) . . ?
C23 C21 C22' 133(4) . . ?
C24 C21 C22 116.7(16) . . ?
C20' C21 C22 126.0(15) . . ?
C20 C21 C22 108.0(16) . . ?
C23 C21 C22 115(2) . . ?
C22' C21 C22 110(3) . . ?
C24 C21 C23' 115.5(19) . . ?
C20' C21 C23' 103.2(19) . . ?
C20 C21 C23' 124.5(17) . . ?
C23 C21 C23' 72(2) . . ?
C22' C21 C23' 154(3) . . ?
C22 C21 C23' 43.9(14) . . ?
O7 C25 C26 111.1(12) . . ?
O7 C25 Tl1' 80.7(8) . . ?
C26 C25 Tl1' 128.3(10) . . ?
C28 C26 C29 112.0(15) . . ?
C28 C26 C27 108.5(14) . . ?
C29 C26 C27 106.5(13) . . ?
C28 C26 C25 108.6(13) . . ?
C29 C26 C25 105.9(13) . . ?
C27 C26 C25 115.4(12) . . ?
O8 C30 C31 114.4(11) . . ?
O8 C30 Tl1" 80.1(7) . . ?
C31 C30 Tl1" 136.7(10) . . ?
C34 C31 C30 109.8(13) . . ?
C34 C31 C33 109.2(13) . . ?
C30 C31 C33 111.8(12) . . ?
C34 C31 C32 109.9(13) . . ?
C30 C31 C32 108.7(12) . . ?
C33 C31 C32 107.5(12) . . ?
O9 C35 C36 116.4(13) . . ?
C39 C36 C38 115.0(18) . . ?
C39 C36 C37 105.0(18) . . ?
C38 C36 C37 105.2(17) . . ?
C39 C36 C35 109.9(16) . . ?
C38 C36 C35 113.3(15) . . ?
C37 C36 C35 107.8(15) . . ?
O4 C10' C11 108.5(14) . . ?
O6 C20' C21 110.8(14) . . ?

loop_
_geom_bond_atom_site_label_1
_geom_bond_atom_site_label_2
_geom_bond_distance
_geom_bond_site_symmetry_2
_geom_bond_publ_flag
Ti1 O7 1.784(6) . ?
Ti1 O6 1.811(6) . ?
Ti1 O4 1.879(6) . ?
Ti1 O3 2.064(6) . ?
Ti1 O1 2.107(6) . ?
Ti1 O2 2.118(6) . ?
Ti1 Tl1" 3.529(9) . ?
Ti1 Tl1' 3.544(7) . ?
Ti2 O8 1.787(6) . ?
Ti2 O9 1.830(6) . ?
Ti2 O5 1.885(7) . ?
Ti2 O3 2.052(6) . ?
Ti2 O2 2.087(7) . ?
Ti2 O1 2.127(6) . ?
Ti2 Tl1" 3.400(8) . ?
Ti2 Tl1' 3.525(7) . ?
Tl1 O2 2.549(6) . ?
Tl1 O1 2.622(6) . ?
Tl1 O5 2.691(7) . ?
Tl1 O4 2.760(7) . ?
Tl1" C1 2.162(15) . ?
Tl1" O3 2.606(10) . ?
Tl1" C30 2.731(16) . ?
Tl1' C8 2.333(14) . ?
Tl1' C6 2.593(15) . ?
Tl1' C25 2.696(18) . ?
Tl1' O3 2.785(9) . ?
O1 C1 1.441(11) . ?
O2 C6 1.468(15) . ?
O3 C8 1.407(12) . ?
O4 C10 1.493(13) . ?
O4 C10' 1.510(16) . ?
O5 C15 1.381(18) . ?
O6 C20' 1.477(15) . ?
O6 C20 1.481(15) . ?
O7 C25 1.466(18) . ?
O8 C30 1.431(15) . ?
O9 C35 1.366(17) . ?
C1 C2 1.554(15) . ?
C2 C3 1.444(17) . ?
C2 C5 1.533(18) . ?
C2 C4 1.593(17) . ?
C6 C7' 1.38(2) . ?
C6 C7 1.385(19) . ?
C8 C9 1.507(17) . ?
C10 C11 1.506(13) . ?
C11 C13' 1.523(17) . ?
C11 C14' 1.520(16) . ?
C11 C10' 1.524(16) . ?
C11 C14 1.523(15) . ?
C11 C13 1.541(15) . ?
C11 C12 1.59(2) . ?
C15 C16 1.50(2) . ?
C16 C19 1.493(18) . ?
C16 C17 1.499(19) . ?
C16 C17' 1.506(18) . ?
C16 C19' 1.513(18) . ?
C16 C18' 1.519(19) . ?
C16 C18 1.536(19) . ?
C20 C21 1.483(15) . ?
C21 C24 1.49(3) . ?
C21 C20' 1.469(15) . ?
C21 C23 1.490(17) . ?
C21 C22' 1.490(18) . ?
C21 C22 1.502(15) . ?
C21 C23' 1.501(16) . ?
C25 C26 1.515(19) . ?
C26 C28 1.46(2) . ?
C26 C29 1.45(3) . ?
C26 C27 1.48(2) . ?
C30 C31 1.486(17) . ?
C31 C34 1.46(2) . ?
C31 C33 1.54(2) . ?
C31 C32 1.62(2) . ?
C35 C36 1.478(19) . ?
C36 C39 1.32(3) . ?
C36 C38 1.39(3) . ?
C36 C37 1.42(3) . ?
